data_4309507
loop_
_publ_author_name
'Yan-Dan Chen'
'Li-Yi Zhang'
'Yong-Hai Qin'
'Zhong-Ning Chen'

_publ_section_title
;
Heterovalent AuIII-MI (M = Cu, Ag, Au) Complexes Derived from
Incorporation of [Au(tdt)2]- (tdt = Toluene-3,4-dithiolate) with
[M2(dppm)2]2+ (dppm = Bis(diphenylphosphino)methane)
;
_journal_name_full 'Inorganic Chemistry'
_journal_page_first 6456
_journal_page_last 6462
_journal_paper_doi 10.1021/ic050542n
_journal_volume 44
_journal_year 2005
_chemical_formula_sum 'C110 H101 Au Cl0.5 Cu8 F3 N0 O4.5 P6 S10 Sb0.5'
_chemical_formula_weight 2842.21
_chemical_name_systematic
;
 ?
;
_space_group_IT_number 60
_symmetry_cell_setting orthorhombic
_symmetry_space_group_name_Hall '-P 2n 2ab'
_symmetry_space_group_name_H-M 'P b c n'
_atom_sites_solution_hydrogens geom
_atom_sites_solution_primary direct
_atom_sites_solution_secondary difmap
_audit_creation_method SHELXL-97
_cell_angle_alpha 90.00
_cell_angle_beta 90.00
_cell_angle_gamma 90.00
_cell_formula_units_Z 8
_cell_length_a 16.4017(3)
_cell_length_b 33.8460(5)
_cell_length_c 45.2340(5)
_cell_measurement_reflns_used 6424
_cell_measurement_temperature 293(2)
_cell_measurement_theta_max 22.50
_cell_measurement_theta_min .90
_cell_volume 25110.8(7)
_computing_cell_refinement 'Siemens SMART & SAINT'
_computing_data_collection 'Siemens SMART'
_computing_data_reduction 'Siemens XPREP'
_computing_molecular_graphics 'Bruker SHELXTL'
_computing_publication_material 'Bruker SHELXTL'
_computing_structure_refinement 'Siemens SHELXTL'
_computing_structure_solution 'Siemens SHELXTL'
_diffrn_ambient_temperature 293(2)
_diffrn_measured_fraction_theta_full 1.000
_diffrn_measured_fraction_theta_max 1.000
_diffrn_measurement_device_type 'Siemens SMART CCD'
_diffrn_measurement_method 'phi and omega scans'
_diffrn_radiation_monochromator graphite
_diffrn_radiation_source 'fine-focus sealed tube'
_diffrn_radiation_type MoK\a
_diffrn_radiation_wavelength 0.71073
_diffrn_reflns_av_R_equivalents 0.1708
_diffrn_reflns_av_sigmaI/netI 0.1313
_diffrn_reflns_limit_h_max 13
_diffrn_reflns_limit_h_min -17
_diffrn_reflns_limit_k_max 36
_diffrn_reflns_limit_k_min -22
_diffrn_reflns_limit_l_max 48
_diffrn_reflns_limit_l_min -44
_diffrn_reflns_number 63434
_diffrn_reflns_theta_full 22.50
_diffrn_reflns_theta_max 22.50
_diffrn_reflns_theta_min 0.90
_diffrn_standards_decay_% 0
_diffrn_standards_interval_count 0
_diffrn_standards_interval_time .
_diffrn_standards_number 0
_exptl_absorpt_coefficient_mu 2.899
_exptl_absorpt_correction_T_max 1.0000
_exptl_absorpt_correction_T_min .2110
_exptl_absorpt_correction_type empirical
_exptl_absorpt_process_details 'SADABS (Sheldrick, 1996)'
_exptl_crystal_colour 'dark brown'
_exptl_crystal_density_diffrn 1.504
_exptl_crystal_density_method 'not measured'
_exptl_crystal_description plate
_exptl_crystal_F_000 11352
_exptl_crystal_size_max .64
_exptl_crystal_size_mid .60
_exptl_crystal_size_min .06
_refine_diff_density_max 1.637
_refine_diff_density_min -1.771
_refine_diff_density_rms 0.327
_refine_ls_extinction_coef 0.00090(6)
_refine_ls_extinction_expression Fc^*^=kFc[1+0.001xFc^2^\l^3^/sin(2\q)]^-1/4^
_refine_ls_extinction_method SHELXL
_refine_ls_goodness_of_fit_ref 1.219
_refine_ls_hydrogen_treatment mixed
_refine_ls_matrix_type full
_refine_ls_number_parameters 1064
_refine_ls_number_reflns 16440
_refine_ls_number_restraints 82
_refine_ls_restrained_S_all 1.217
_refine_ls_R_factor_all 0.2300
_refine_ls_R_factor_gt 0.1219
_refine_ls_shift/su_max 0.001
_refine_ls_shift/su_mean 0.000
_refine_ls_structure_factor_coef Fsqd
_refine_ls_weighting_details 'calc w=1/[\s^2^(Fo^2^)+(0.1252P)^2^+535.4888P] where P=(Fo^2^+2Fc^2^)/3'
_refine_ls_weighting_scheme calc
_refine_ls_wR_factor_gt 0.2844
_refine_ls_wR_factor_ref 0.3796
_reflns_number_gt 8472
_reflns_number_total 16440
_reflns_threshold_expression >2sigma(I)
_cod_data_source_file ic050542nsi20050602_072423_1.cif
_cod_data_source_block Compoumd_1
_cod_depositor_comments
;
The following automatic conversions were performed:
'_symmetry_cell_setting' value 'Orthorhombic' changed to 'orthorhombic'
according to '/home/saulius/struct/CIF-dictionaries/cif_core.dic'
dictionary named 'cif_core.dic' version 2.4.1 from 2010-06-29.

Automatic conversion script
Id: cif_fix_enum 1527 2010-12-29 10:47:43Z saulius 
;
_cod_original_formula_sum 'C110 H101 Au Cl0.50 Cu8 F3 N0 O4.50 P6 S10 Sb0.50'
_cod_database_code 4309507

loop_
_symmetry_equiv_pos_as_xyz
'x, y, z'
'-x+1/2, -y+1/2, z+1/2'
'-x, y, -z+1/2'
'x+1/2, -y+1/2, -z'
'-x, -y, -z'
'x-1/2, y-1/2, -z-1/2'
'x, -y, z-1/2'
'-x-1/2, y-1/2, z'

loop_
_atom_site_label
_atom_site_type_symbol
_atom_site_fract_x
_atom_site_fract_y
_atom_site_fract_z
_atom_site_U_iso_or_equiv
_atom_site_adp_type
_atom_site_occupancy
_atom_site_symmetry_multiplicity
_atom_site_calc_flag
_atom_site_refinement_flags
_atom_site_disorder_assembly
_atom_site_disorder_group
Sb Sb 0.0000 0.90255(17) 0.2500 0.225(4) Uani 1 2 d S . .
Au1 Au 0.47284(6) 0.76747(4) 0.31799(2) 0.0711(4) Uani 1 1 d . . .
Cu1 Cu 0.5092(2) 0.66277(11) 0.34858(7) 0.0772(10) Uani 1 1 d . . .
Cu2 Cu 0.5403(2) 0.68871(11) 0.40392(7) 0.0780(10) Uani 1 1 d . . .
Cu3 Cu 0.61835(19) 0.75888(10) 0.38696(7) 0.0692(9) Uani 1 1 d . . .
Cu4 Cu 0.5532(3) 0.61229(11) 0.42244(8) 0.0939(13) Uani 1 1 d . . .
Cu5 Cu 0.6314(2) 0.71650(11) 0.44913(7) 0.0773(10) Uani 1 1 d . . .
Cu6 Cu 0.6189(2) 0.83362(11) 0.35198(7) 0.0753(10) Uani 1 1 d . . .
Cu7 Cu 0.4527(2) 0.76719(11) 0.39226(7) 0.0750(10) Uani 1 1 d . . .
Cu8 Cu 0.6662(2) 0.75395(11) 0.32394(7) 0.0722(10) Uani 1 1 d . . .
S1 S 0.5748(4) 0.7548(2) 0.28346(14) 0.076(2) Uani 1 1 d . . .
S2 S 0.5137(4) 0.8345(2) 0.31702(16) 0.079(2) Uani 1 1 d . . .
S3 S 0.4329(4) 0.7009(2) 0.31548(15) 0.075(2) Uani 1 1 d . . .
S4 S 0.3705(4) 0.7787(2) 0.35328(16) 0.078(2) Uani 1 1 d . . .
S5 S 0.6627(4) 0.6601(2) 0.42296(14) 0.072(2) Uani 1 1 d . . .
S6 S 0.6245(4) 0.7058(2) 0.35690(14) 0.0608(17) Uani 1 1 d . . .
S7 S 0.5489(4) 0.8169(2) 0.39247(15) 0.073(2) Uani 1 1 d . . .
S8 S 0.6972(4) 0.7675(2) 0.42777(14) 0.075(2) Uani 1 1 d . . .
S9 S 0.4434(5) 0.6391(2) 0.39195(16) 0.085(2) Uani 1 1 d . . .
S10 S 0.4471(5) 0.7256(2) 0.42962(16) 0.080(2) Uani 1 1 d . . .
P1 P 0.5563(6) 0.6045(2) 0.33009(16) 0.083(2) Uani 1 1 d . . .
P2 P 0.5810(7) 0.5592(2) 0.39241(17) 0.095(3) Uani 1 1 d . . .
P3 P 0.5319(6) 0.6119(3) 0.47224(18) 0.096(3) Uani 1 1 d . . .
P4 P 0.5661(5) 0.7019(2) 0.49107(15) 0.073(2) Uani 1 1 d . . .
P5 P 0.7862(4) 0.7827(2) 0.31247(15) 0.073(2) Uani 1 1 d . . .
P6 P 0.7358(5) 0.8625(2) 0.33932(16) 0.074(2) Uani 1 1 d . . .
F1 F 0.107(3) 0.8978(16) 0.2608(12) 0.35(3) Uiso 1 1 d . . .
F2 F -0.028(3) 0.9400(16) 0.2744(11) 0.33(2) Uiso 1 1 d . . .
F3 F -0.023(2) 0.8664(11) 0.2778(9) 0.244(15) Uiso 1 1 d . . .
O01 O 0.442(2) 1.0110(10) 0.4313(7) 0.179(12) Uiso 1 1 d . . .
C1 C 0.621(2) 0.5713(8) 0.3547(7) 0.099(10) Uani 1 1 d . . .
H1A H 0.6299 0.5466 0.3442 0.118 Uiso 1 1 calc R . .
H1B H 0.6740 0.5838 0.3570 0.118 Uiso 1 1 calc R . .
C2 C 0.497(2) 0.6583(8) 0.4914(5) 0.091(10) Uani 1 1 d . . .
H2A H 0.4458 0.6663 0.4825 0.109 Uiso 1 1 calc R . .
H2B H 0.4858 0.6518 0.5118 0.109 Uiso 1 1 calc R . .
C3 C 0.7859(18) 0.8365(8) 0.3079(5) 0.081(9) Uani 1 1 d . . .
H3A H 0.7576 0.8431 0.2897 0.098 Uiso 1 1 calc R . .
H3B H 0.8417 0.8457 0.3061 0.098 Uiso 1 1 calc R . .
C11 C 0.5944(17) 0.8027(10) 0.2691(7) 0.087(9) Uani 1 1 d . . .
C12 C 0.568(2) 0.8368(9) 0.2829(6) 0.084(9) Uani 1 1 d . . .
C13 C 0.5860(19) 0.8736(11) 0.2720(6) 0.100(7) Uani 1 1 d . . .
H13A H 0.5677 0.8963 0.2815 0.120 Uiso 1 1 calc R . .
C14 C 0.634(2) 0.8761(11) 0.2451(7) 0.100(7) Uani 1 1 d D . .
C15 C 0.668(2) 0.8424(11) 0.2301(6) 0.100(7) Uani 1 1 d D . .
C16 C 0.6410(16) 0.8076(11) 0.2429(6) 0.098(11) Uani 1 1 d . . .
H16A H 0.6548 0.7845 0.2329 0.117 Uiso 1 1 calc R . .
C17 C 0.644(5) 0.9171(14) 0.2331(18) 0.19(3) Uani 0.50 1 d PD . .
H17A H 0.6761 0.9162 0.2152 0.289 Uiso 0.50 1 calc PR . .
H17B H 0.6718 0.9333 0.2474 0.289 Uiso 0.50 1 calc PR . .
H17C H 0.5917 0.9282 0.2288 0.289 Uiso 0.50 1 calc PR . .
C17' C 0.726(5) 0.847(3) 0.2046(14) 0.19(3) Uani 0.50 1 d PD . .
H17D H 0.7340 0.8745 0.2005 0.289 Uiso 0.50 1 calc PR . .
H17E H 0.7039 0.8342 0.1875 0.289 Uiso 0.50 1 calc PR . .
H17F H 0.7776 0.8351 0.2095 0.289 Uiso 0.50 1 calc PR . .
C21 C 0.3059(16) 0.7353(8) 0.3490(6) 0.084(9) Uani 1 1 d D . .
C22 C 0.3337(16) 0.7032(8) 0.3332(5) 0.076(8) Uani 1 1 d D . .
C23 C 0.2839(16) 0.6708(9) 0.3296(6) 0.087(9) Uani 1 1 d D . .
H23A H 0.3031 0.6495 0.3186 0.105 Uiso 1 1 calc R . .
C24 C 0.2066(16) 0.6686(10) 0.3416(7) 0.102(11) Uani 1 1 d D . .
C25 C 0.1806(19) 0.7011(11) 0.3577(8) 0.110(12) Uani 1 1 d D . .
C26 C 0.2305(16) 0.7330(11) 0.3623(7) 0.104(11) Uani 1 1 d D . .
H26A H 0.2132 0.7534 0.3746 0.125 Uiso 1 1 calc R . .
C27 C 0.148(3) 0.6347(13) 0.3386(11) 0.135(19) Uani 0.75 1 d PD . .
H27A H 0.0988 0.6407 0.3490 0.202 Uiso 0.75 1 calc PR . .
H27B H 0.1725 0.6113 0.3467 0.202 Uiso 0.75 1 calc PR . .
H27C H 0.1364 0.6305 0.3180 0.202 Uiso 0.75 1 calc PR . .
C27' C 0.097(4) 0.694(5) 0.370(3) 0.135(19) Uani 0.25 1 d PD . .
H27D H 0.0799 0.7164 0.3813 0.202 Uiso 0.25 1 calc PR . .
H27E H 0.0981 0.6710 0.3825 0.202 Uiso 0.25 1 calc PR . .
H27F H 0.0594 0.6895 0.3540 0.202 Uiso 0.25 1 calc PR . .
C31 C 0.7339(18) 0.6615(9) 0.3928(5) 0.078(9) Uani 1 1 d . . .
C32 C 0.807(2) 0.6424(10) 0.3967(7) 0.105(11) Uani 1 1 d . . .
H32A H 0.8205 0.6331 0.4155 0.126 Uiso 1 1 calc R . .
C33 C 0.863(2) 0.6364(12) 0.3737(10) 0.131(15) Uani 1 1 d D . .
C34 C 0.845(2) 0.6527(14) 0.3458(9) 0.142(17) Uani 1 1 d D . .
C35 C 0.7710(16) 0.6725(9) 0.3421(6) 0.083(9) Uani 1 1 d . . .
H35A H 0.7584 0.6826 0.3235 0.099 Uiso 1 1 calc R . .
C36 C 0.7152(17) 0.6780(8) 0.3650(6) 0.079(8) Uani 1 1 d . . .
C37' C 0.906(4) 0.649(3) 0.3213(14) 0.20(4) Uani 0.50 1 d PD . .
H37A H 0.9512 0.6334 0.3280 0.305 Uiso 0.50 1 calc PR . .
H37B H 0.9245 0.6746 0.3155 0.305 Uiso 0.50 1 calc PR . .
H37C H 0.8808 0.6360 0.3046 0.305 Uiso 0.50 1 calc PR . .
C37 C 0.931(5) 0.607(3) 0.3783(17) 0.20(4) Uani 0.50 1 d PD . .
H37D H 0.9358 0.6015 0.3990 0.305 Uiso 0.50 1 calc PR . .
H37E H 0.9815 0.6188 0.3715 0.305 Uiso 0.50 1 calc PR . .
H37F H 0.9201 0.5837 0.3675 0.305 Uiso 0.50 1 calc PR . .
C41 C 0.5946(14) 0.8327(7) 0.4269(5) 0.065(7) Uani 1 1 d D . .
C42 C 0.6569(13) 0.8128(8) 0.4412(4) 0.075(9) Uani 1 1 d D . .
C43 C 0.6879(18) 0.8299(10) 0.4666(5) 0.109(12) Uani 1 1 d D . .
H43A H 0.7280 0.8168 0.4774 0.131 Uiso 1 1 calc R . .
C44 C 0.660(2) 0.8663(10) 0.4762(8) 0.140(19) Uani 1 1 d D . .
C45 C 0.595(3) 0.8862(12) 0.4631(8) 0.147(18) Uani 1 1 d D . .
C46 C 0.564(2) 0.8680(9) 0.4380(7) 0.120(13) Uani 1 1 d D . .
H46A H 0.5210 0.8800 0.4282 0.144 Uiso 1 1 calc R . .
C47 C 0.564(5) 0.9230(15) 0.4778(18) 0.19(3) Uani 0.50 1 d PD . .
H47A H 0.5980 0.9292 0.4945 0.284 Uiso 0.50 1 calc PR . .
H47B H 0.5093 0.9188 0.4843 0.284 Uiso 0.50 1 calc PR . .
H47C H 0.5657 0.9445 0.4640 0.284 Uiso 0.50 1 calc PR . .
C47' C 0.705(4) 0.878(3) 0.5037(9) 0.19(3) Uani 0.50 1 d PD . .
H47D H 0.6858 0.9029 0.5105 0.284 Uiso 0.50 1 calc PR . .
H47E H 0.7621 0.8792 0.4995 0.284 Uiso 0.50 1 calc PR . .
H47F H 0.6954 0.8582 0.5188 0.284 Uiso 0.50 1 calc PR . .
C51 C 0.3573(15) 0.6598(9) 0.4102(6) 0.068(8) Uani 1 1 d . . .
C52 C 0.359(2) 0.6955(10) 0.4253(6) 0.095(10) Uani 1 1 d . . .
C53 C 0.2898(19) 0.7095(10) 0.4417(7) 0.091(9) Uani 1 1 d . . .
H53A H 0.2920 0.7319 0.4536 0.109 Uiso 1 1 calc R . .
C54 C 0.218(2) 0.6868(14) 0.4387(8) 0.111(12) Uani 1 1 d D . .
C55 C 0.216(3) 0.6523(17) 0.4228(10) 0.15(2) Uani 1 1 d D . .
C56 C 0.288(2) 0.6391(12) 0.4087(7) 0.109(12) Uani 1 1 d . . .
H56A H 0.2866 0.6155 0.3982 0.130 Uiso 1 1 calc R . .
C57' C 0.132(3) 0.635(2) 0.4242(11) 0.10(2) Uani 0.50 1 d PD . .
H57A H 0.0964 0.6522 0.4353 0.149 Uiso 0.50 1 calc PR . .
H57B H 0.1338 0.6096 0.4337 0.149 Uiso 0.50 1 calc PR . .
H57C H 0.1106 0.6319 0.4045 0.149 Uiso 0.50 1 calc PR . .
C57 C 0.137(3) 0.696(3) 0.4521(15) 0.13(3) Uani 0.50 1 d PD . .
H57D H 0.0983 0.6765 0.4468 0.200 Uiso 0.50 1 calc PR . .
H57E H 0.1190 0.7217 0.4450 0.200 Uiso 0.50 1 calc PR . .
H57F H 0.1424 0.6975 0.4733 0.200 Uiso 0.50 1 calc PR . .
C111 C 0.6234(16) 0.6098(8) 0.2972(6) 0.078(8) Uani 1 1 d D . .
C112 C 0.604(2) 0.6371(10) 0.2767(7) 0.114(12) Uani 1 1 d D . .
H11A H 0.5579 0.6528 0.2796 0.137 Uiso 1 1 calc R . .
C113 C 0.649(3) 0.6422(14) 0.2520(8) 0.16(2) Uani 1 1 d D . .
H11B H 0.6332 0.6603 0.2376 0.195 Uiso 1 1 calc R . .
C114 C 0.718(2) 0.6208(11) 0.2485(6) 0.119(13) Uani 1 1 d D . .
H11C H 0.7482 0.6226 0.2312 0.143 Uiso 1 1 calc R . .
C115 C 0.742(3) 0.5968(12) 0.2707(8) 0.145(17) Uani 1 1 d D . .
H11D H 0.7932 0.5849 0.2696 0.174 Uiso 1 1 calc R . .
C116 C 0.6940(19) 0.5894(12) 0.2943(7) 0.125(14) Uani 1 1 d D . .
H11E H 0.7090 0.5707 0.3083 0.150 Uiso 1 1 calc R . .
C121 C 0.471(2) 0.5719(8) 0.3163(7) 0.103(12) Uani 1 1 d D . .
C122 C 0.481(2) 0.5455(10) 0.2938(7) 0.109(12) Uani 1 1 d D . .
H12A H 0.5309 0.5439 0.2842 0.130 Uiso 1 1 calc R . .
C123 C 0.419(3) 0.5210(12) 0.2848(8) 0.16(2) Uani 1 1 d D . .
H12B H 0.4279 0.5012 0.2710 0.187 Uiso 1 1 calc R . .
C124 C 0.346(3) 0.5264(15) 0.2962(9) 0.137(17) Uani 1 1 d D . .
H12C H 0.3021 0.5122 0.2886 0.164 Uiso 1 1 calc R . .
C125 C 0.332(2) 0.5513(12) 0.3183(9) 0.127(14) Uani 1 1 d D . .
H12D H 0.2806 0.5533 0.3267 0.152 Uiso 1 1 calc R . .
C126 C 0.396(2) 0.5744(11) 0.3290(8) 0.108(12) Uani 1 1 d D . .
H12E H 0.3869 0.5915 0.3447 0.130 Uiso 1 1 calc R . .
C131 C 0.670(3) 0.5254(12) 0.4031(8) 0.197(11) Uani 1 1 d D . .
C132 C 0.745(3) 0.5418(11) 0.4040(7) 0.197(11) Uani 1 1 d D . .
H13B H 0.7520 0.5679 0.3979 0.237 Uiso 1 1 calc R . .
C133 C 0.813(3) 0.5210(12) 0.4135(8) 0.197(11) Uani 1 1 d D . .
H13C H 0.8638 0.5328 0.4140 0.237 Uiso 1 1 calc R . .
C134 C 0.803(3) 0.4842(13) 0.4217(9) 0.197(11) Uani 1 1 d D . .
H13D H 0.8482 0.4701 0.4279 0.237 Uiso 1 1 calc R . .
C135 C 0.731(3) 0.4661(12) 0.4217(9) 0.197(11) Uani 1 1 d D . .
H13E H 0.7269 0.4398 0.4275 0.237 Uiso 1 1 calc R . .
C136 C 0.663(3) 0.4873(12) 0.4128(9) 0.197(11) Uani 1 1 d D . .
H13F H 0.6121 0.4754 0.4135 0.237 Uiso 1 1 calc R . .
C141 C 0.4937(14) 0.5237(5) 0.3861(3) 0.124(14) Uani 1 1 d G . .
C142 C 0.4242(12) 0.5248(6) 0.4036(4) 0.20(3) Uani 1 1 d G . .
H14A H 0.4205 0.5428 0.4191 0.235 Uiso 1 1 calc R . .
C143 C 0.3603(14) 0.4988(8) 0.3982(5) 0.26(4) Uani 1 1 d G . .
H14B H 0.3138 0.4995 0.4099 0.310 Uiso 1 1 calc R . .
C144 C 0.3659(17) 0.4718(7) 0.3751(5) 0.23(4) Uani 1 1 d G . .
H14C H 0.3231 0.4544 0.3714 0.275 Uiso 1 1 calc R . .
C145 C 0.4354(18) 0.4708(6) 0.3575(4) 0.18(2) Uani 1 1 d G . .
H14D H 0.4391 0.4527 0.3421 0.216 Uiso 1 1 calc R . .
C146 C 0.4993(16) 0.4967(6) 0.3630(4) 0.154(18) Uani 1 1 d G . .
H14E H 0.5458 0.4960 0.3512 0.185 Uiso 1 1 calc R . .
C151 C 0.6217(14) 0.5967(4) 0.4953(4) 0.105(12) Uani 1 1 d G . .
C152 C 0.6207(16) 0.5956(6) 0.5260(4) 0.147(18) Uani 1 1 d G . .
H15A H 0.5741 0.6032 0.5362 0.176 Uiso 1 1 calc R . .
C153 C 0.6895(17) 0.5833(6) 0.5414(4) 0.18(3) Uani 1 1 d G . .
H15B H 0.6888 0.5826 0.5620 0.211 Uiso 1 1 calc R . .
C154 C 0.7592(16) 0.5720(6) 0.5261(5) 0.21(3) Uani 1 1 d G . .
H15C H 0.8052 0.5638 0.5364 0.255 Uiso 1 1 calc R . .
C155 C 0.7601(13) 0.5731(7) 0.4954(5) 0.164(19) Uani 1 1 d G . .
H15D H 0.8068 0.5655 0.4852 0.197 Uiso 1 1 calc R . .
C156 C 0.6914(12) 0.5854(5) 0.4800(4) 0.131(14) Uani 1 1 d G . .
H15E H 0.6920 0.5861 0.4594 0.157 Uiso 1 1 calc R . .
C161 C 0.4463(9) 0.5787(3) 0.4829(3) 0.130(15) Uani 1 1 d GD . .
C162 C 0.3723(9) 0.5853(4) 0.4687(3) 0.19(2) Uani 1 1 d GD . .
H16B H 0.3669 0.6063 0.4556 0.225 Uiso 1 1 calc R . .
C163 C 0.3063(10) 0.5606(5) 0.4743(3) 0.224(19) Uani 1 1 d GD . .
H16C H 0.2568 0.5650 0.4648 0.269 Uiso 1 1 calc R . .
C164 C 0.3144(11) 0.5293(4) 0.4940(4) 0.224(19) Uani 1 1 d GD . .
H16D H 0.2702 0.5128 0.4977 0.269 Uiso 1 1 calc R . .
C165 C 0.3884(11) 0.5227(4) 0.5081(4) 0.224(19) Uani 1 1 d GD . .
H16E H 0.3937 0.5018 0.5213 0.269 Uiso 1 1 calc R . .
C166 C 0.4543(10) 0.5474(3) 0.5026(3) 0.20(3) Uani 1 1 d GD . .
H16F H 0.5038 0.5430 0.5120 0.243 Uiso 1 1 calc R . .
C171 C 0.4962(6) 0.7422(3) 0.5052(2) 0.073(8) Uani 1 1 d G . .
C172 C 0.4261(6) 0.7362(3) 0.5219(2) 0.092(9) Uani 1 1 d G . .
H17G H 0.4095 0.7106 0.5264 0.111 Uiso 1 1 calc R . .
C173 C 0.3808(7) 0.7683(4) 0.5317(3) 0.107(12) Uani 1 1 d G . .
H17H H 0.3339 0.7642 0.5428 0.129 Uiso 1 1 calc R . .
C174 C 0.4056(8) 0.8065(3) 0.5248(3) 0.127(14) Uani 1 1 d G . .
H17I H 0.3753 0.8280 0.5314 0.152 Uiso 1 1 calc R . .
C175 C 0.4757(7) 0.8125(3) 0.5082(3) 0.142(17) Uani 1 1 d G . .
H17J H 0.4923 0.8381 0.5036 0.170 Uiso 1 1 calc R . .
C176 C 0.5210(6) 0.7804(3) 0.4983(2) 0.133(15) Uani 1 1 d G . .
H17K H 0.5679 0.7845 0.4872 0.159 Uiso 1 1 calc R . .
C181 C 0.6354(6) 0.6917(3) 0.52237(18) 0.101(11) Uani 1 1 d G . .
C182 C 0.6072(7) 0.6891(3) 0.55127(18) 0.096(10) Uani 1 1 d G . .
H18A H 0.5517 0.6912 0.5552 0.115 Uiso 1 1 calc R . .
C183 C 0.6619(8) 0.6834(4) 0.57435(19) 0.111(12) Uani 1 1 d G . .
H18B H 0.6430 0.6816 0.5937 0.133 Uiso 1 1 calc R . .
C184 C 0.7449(7) 0.6803(4) 0.5685(2) 0.129(14) Uani 1 1 d G . .
H18C H 0.7815 0.6765 0.5839 0.155 Uiso 1 1 calc R . .
C185 C 0.7731(7) 0.6829(4) 0.5396(2) 0.130(13) Uani 1 1 d G . .
H18D H 0.8286 0.6808 0.5357 0.156 Uiso 1 1 calc R . .
C186 C 0.7184(6) 0.6886(3) 0.5165(2) 0.112(12) Uani 1 1 d G . .
H18E H 0.7373 0.6903 0.4972 0.135 Uiso 1 1 calc R . .
C191 C 0.8736(10) 0.7737(5) 0.3376(3) 0.075(8) Uani 1 1 d RD . .
C192 C 0.9531(10) 0.7846(6) 0.3308(3) 0.137(16) Uani 1 1 d RD . .
H19A H 0.9665 0.7954 0.3126 0.165 Uiso 1 1 d R . .
C193 C 1.0126(17) 0.7793(7) 0.3519(6) 0.139(16) Uani 1 1 d D . .
H19B H 1.0660 0.7866 0.3476 0.167 Uiso 1 1 calc R . .
C194 C 0.9950(19) 0.7634(9) 0.3794(7) 0.116(13) Uani 1 1 d D . .
H19C H 1.0370 0.7597 0.3930 0.140 Uiso 1 1 calc R . .
C195 C 0.9170(17) 0.7530(12) 0.3871(6) 0.120(14) Uani 1 1 d D . .
H19D H 0.90(2) 0.740(10) 0.407(8) 0.144 Uiso 1 1 d . . .
C196 C 0.8576(17) 0.7592(9) 0.3657(4) 0.106(11) Uani 1 1 d D . .
H19E H 0.8039 0.7532 0.3705 0.127 Uiso 1 1 calc R . .
C201 C 0.8179(9) 0.7669(4) 0.2751(3) 0.158(7) Uani 1 1 d G . .
C202 C 0.8021(11) 0.7279(4) 0.2672(3) 0.158(7) Uani 1 1 d G . .
H20A H 0.7741 0.7114 0.2801 0.190 Uiso 1 1 calc R . .
C203 C 0.8281(12) 0.7137(5) 0.2399(3) 0.158(7) Uani 1 1 d G . .
H20B H 0.8175 0.6876 0.2346 0.190 Uiso 1 1 calc R . .
C204 C 0.8698(12) 0.7383(5) 0.2206(3) 0.158(7) Uani 1 1 d G . .
H20C H 0.8872 0.7288 0.2024 0.190 Uiso 1 1 calc R . .
C205 C 0.8856(11) 0.7773(5) 0.2285(3) 0.158(7) Uani 1 1 d G . .
H20D H 0.9136 0.7938 0.2156 0.190 Uiso 1 1 calc R . .
C206 C 0.8596(9) 0.7915(4) 0.2557(2) 0.158(7) Uani 1 1 d G . .
H20E H 0.8702 0.8176 0.2610 0.190 Uiso 1 1 calc R . .
C211 C 0.8171(7) 0.8683(3) 0.3678(2) 0.077(8) Uani 1 1 d G . .
C212 C 0.8944(7) 0.8820(3) 0.3606(2) 0.139(17) Uani 1 1 d G . .
H21A H 0.9063 0.8890 0.3412 0.167 Uiso 1 1 calc R . .
C213 C 0.9540(8) 0.8852(4) 0.3823(3) 0.136(15) Uani 1 1 d G . .
H21B H 1.0057 0.8944 0.3774 0.163 Uiso 1 1 calc R . .
C214 C 0.9362(11) 0.8747(4) 0.4113(3) 0.105(12) Uani 1 1 d G . .
H21C H 0.9760 0.8769 0.4258 0.126 Uiso 1 1 calc R . .
C215 C 0.8589(12) 0.8610(4) 0.4186(2) 0.146(17) Uani 1 1 d G . .
H21D H 0.8470 0.8540 0.4380 0.175 Uiso 1 1 calc R . .
C216 C 0.7993(10) 0.8578(4) 0.3968(2) 0.116(13) Uani 1 1 d G . .
H21E H 0.7476 0.8486 0.4017 0.139 Uiso 1 1 calc R . .
C221 C 0.7227(8) 0.9140(3) 0.3270(3) 0.093(10) Uani 1 1 d G . .
C222 C 0.7701(10) 0.9309(3) 0.3049(3) 0.122(13) Uani 1 1 d G . .
H22A H 0.8111 0.9162 0.2959 0.147 Uiso 1 1 calc R . .
C223 C 0.7561(13) 0.9697(3) 0.2962(3) 0.17(2) Uani 1 1 d G . .
H22B H 0.7879 0.9810 0.2814 0.201 Uiso 1 1 calc R . .
C224 C 0.6948(13) 0.9916(4) 0.3096(4) 0.152(18) Uani 1 1 d G . .
H22C H 0.6855 1.0176 0.3037 0.183 Uiso 1 1 calc R . .
C225 C 0.6474(11) 0.9748(4) 0.3317(4) 0.168(19) Uani 1 1 d G . .
H22D H 0.6063 0.9895 0.3407 0.202 Uiso 1 1 calc R . .
C226 C 0.6613(8) 0.9360(4) 0.3404(3) 0.141(15) Uani 1 1 d G . .
H22E H 0.6296 0.9247 0.3552 0.169 Uiso 1 1 calc R . .
O02 O 0.638(5) 0.909(2) 0.1259(17) 0.43(4) Uiso 1 1 d . . .
O03 O 0.5000 1.0000 0.5000 0.61(10) Uiso 1 2 d S . .
Cl Cl 1.0000 0.5644(10) 0.2500 0.400 Uiso 1 2 d SD . .
O1 O 0.987(7) 0.547(4) 0.2221(14) 0.400 Uiso 0.50 1 d PD . .
O2 O 0.925(4) 0.566(3) 0.265(2) 0.400 Uiso 0.50 1 d PD . .
O3 O 1.029(6) 0.6034(14) 0.246(3) 0.400 Uiso 0.50 1 d PD . .
O4 O 1.055(5) 0.542(4) 0.267(2) 0.400 Uiso 0.50 1 d PD . .

loop_
_atom_site_aniso_label
_atom_site_aniso_U_11
_atom_site_aniso_U_22
_atom_site_aniso_U_33
_atom_site_aniso_U_23
_atom_site_aniso_U_13
_atom_site_aniso_U_12
Sb 0.265(8) 0.117(4) 0.294(8) 0.000 0.168(7) 0.000
Au1 0.0635(7) 0.0810(9) 0.0687(7) 0.0088(6) -0.0130(5) -0.0002(6)
Cu1 0.087(2) 0.076(2) 0.069(2) -0.0006(18) 0.0039(18) 0.004(2)
Cu2 0.077(2) 0.085(3) 0.072(2) -0.0004(18) 0.0070(18) -0.007(2)
Cu3 0.0624(19) 0.078(2) 0.0673(19) 0.0045(17) 0.0015(16) -0.0014(18)
Cu4 0.139(4) 0.077(3) 0.066(2) 0.0049(19) 0.016(2) -0.015(2)
Cu5 0.088(2) 0.084(3) 0.0595(19) 0.0116(17) 0.0105(17) -0.007(2)
Cu6 0.073(2) 0.086(3) 0.067(2) 0.0079(18) -0.0059(17) -0.0073(19)
Cu7 0.070(2) 0.075(2) 0.080(2) 0.0064(18) 0.0042(17) 0.0015(19)
Cu8 0.070(2) 0.086(3) 0.0612(19) 0.0150(17) -0.0039(16) -0.0044(18)
S1 0.074(4) 0.096(6) 0.060(4) 0.012(4) -0.010(4) -0.005(4)
S2 0.074(5) 0.089(6) 0.074(4) 0.014(4) -0.014(4) 0.007(4)
S3 0.063(4) 0.091(6) 0.070(4) 0.000(4) -0.008(3) -0.001(4)
S4 0.060(4) 0.096(6) 0.077(4) -0.005(4) -0.011(4) 0.010(4)
S5 0.085(5) 0.075(5) 0.057(4) 0.013(4) 0.010(4) 0.005(4)
S6 0.051(4) 0.068(5) 0.063(4) 0.011(3) 0.006(3) 0.006(3)
S7 0.075(5) 0.079(5) 0.065(4) 0.009(4) -0.005(3) -0.002(4)
S8 0.076(5) 0.088(6) 0.061(4) 0.017(4) -0.003(3) -0.004(4)
S9 0.100(6) 0.083(6) 0.072(5) -0.007(4) 0.016(4) -0.018(5)
S10 0.088(5) 0.081(6) 0.071(4) -0.003(4) 0.012(4) 0.001(4)
P1 0.124(7) 0.066(5) 0.059(4) 0.004(4) 0.003(4) 0.017(5)
P2 0.160(9) 0.062(5) 0.065(5) 0.009(4) -0.001(5) 0.002(6)
P3 0.139(8) 0.080(6) 0.069(5) 0.010(4) 0.014(5) -0.031(6)
P4 0.080(5) 0.080(6) 0.058(4) 0.007(4) 0.013(4) -0.008(4)
P5 0.070(5) 0.094(6) 0.056(4) -0.001(4) 0.005(3) -0.012(4)
P6 0.079(5) 0.080(6) 0.064(4) 0.007(4) -0.008(4) -0.013(4)
C1 0.11(3) 0.053(19) 0.13(3) 0.020(18) 0.01(2) 0.020(18)
C2 0.16(3) 0.070(19) 0.046(14) 0.007(13) 0.048(17) -0.02(2)
C3 0.10(2) 0.09(2) 0.054(15) 0.024(14) 0.000(15) -0.032(18)
C11 0.073(19) 0.10(3) 0.09(2) -0.02(2) -0.032(17) 0.001(18)
C12 0.13(3) 0.06(2) 0.065(17) 0.001(16) -0.040(18) -0.012(19)
C13 0.110(16) 0.121(18) 0.070(12) 0.047(12) -0.034(11) -0.032(14)
C14 0.110(16) 0.121(18) 0.070(12) 0.047(12) -0.034(11) -0.032(14)
C15 0.110(16) 0.121(18) 0.070(12) 0.047(12) -0.034(11) -0.032(14)
C16 0.059(18) 0.17(4) 0.062(18) 0.02(2) -0.022(15) -0.03(2)
C17 0.21(7) 0.25(8) 0.12(5) 0.06(5) 0.04(5) -0.13(6)
C17' 0.21(7) 0.25(8) 0.12(5) 0.06(5) 0.04(5) -0.13(6)
C21 0.10(2) 0.08(2) 0.077(19) 0.018(17) -0.004(17) -0.008(19)
C22 0.072(19) 0.10(2) 0.052(15) 0.013(16) -0.003(14) -0.04(2)
C23 0.08(2) 0.11(3) 0.077(19) 0.007(17) -0.011(16) -0.03(2)
C24 0.08(2) 0.12(3) 0.11(3) 0.03(2) -0.03(2) -0.03(2)
C25 0.07(2) 0.14(4) 0.12(3) -0.01(3) -0.03(2) -0.02(2)
C26 0.06(2) 0.16(4) 0.09(2) -0.02(2) 0.009(17) 0.01(2)
C27 0.09(3) 0.17(5) 0.14(4) 0.00(4) 0.02(3) -0.06(3)
C27' 0.09(3) 0.17(5) 0.14(4) 0.00(4) 0.02(3) -0.06(3)
C31 0.10(2) 0.09(2) 0.050(15) 0.039(15) -0.009(15) -0.008(18)
C32 0.12(3) 0.11(3) 0.09(2) 0.039(19) -0.01(2) 0.06(2)
C33 0.11(3) 0.14(4) 0.15(4) 0.03(3) 0.05(3) 0.07(3)
C34 0.11(3) 0.19(4) 0.12(3) 0.04(3) 0.05(2) 0.09(3)
C35 0.063(18) 0.10(2) 0.082(19) 0.013(17) 0.003(15) 0.025(17)
C36 0.074(19) 0.08(2) 0.09(2) 0.009(16) 0.029(16) 0.006(16)
C37' 0.14(5) 0.34(10) 0.13(5) 0.04(5) 0.06(4) 0.18(6)
C37 0.14(5) 0.34(10) 0.13(5) 0.04(5) 0.06(4) 0.18(6)
C41 0.074(18) 0.049(17) 0.071(17) 0.001(14) 0.012(15) -0.007(15)
C42 0.070(18) 0.12(3) 0.035(13) 0.019(15) -0.002(13) -0.023(18)
C43 0.12(3) 0.12(3) 0.08(2) 0.02(2) -0.02(2) -0.03(3)
C44 0.21(5) 0.12(4) 0.09(3) -0.05(3) 0.01(3) -0.09(4)
C45 0.21(5) 0.12(4) 0.11(3) -0.02(3) 0.00(3) 0.02(4)
C46 0.15(3) 0.11(3) 0.10(3) -0.02(2) -0.03(2) 0.02(3)
C47 0.17(6) 0.27(9) 0.13(5) -0.05(5) 0.07(5) -0.04(6)
C47' 0.17(6) 0.27(9) 0.13(5) -0.05(5) 0.07(5) -0.04(6)
C51 0.050(16) 0.08(2) 0.075(18) 0.024(16) 0.001(13) -0.034(15)
C52 0.13(3) 0.09(3) 0.061(18) 0.021(17) -0.001(19) -0.04(2)
C53 0.07(2) 0.10(3) 0.11(2) 0.019(19) 0.025(19) -0.007(19)
C54 0.08(3) 0.14(4) 0.11(3) 0.01(3) 0.01(2) 0.02(3)
C55 0.13(4) 0.19(5) 0.11(3) 0.06(3) -0.04(3) -0.09(4)
C56 0.10(3) 0.15(4) 0.08(2) 0.02(2) -0.01(2) -0.03(3)
C57' 0.10(5) 0.16(6) 0.04(3) 0.01(3) 0.00(3) -0.05(5)
C57 0.07(4) 0.21(9) 0.11(5) 0.00(6) 0.03(4) 0.05(5)
C111 0.09(2) 0.054(19) 0.09(2) -0.020(16) 0.021(17) 0.018(17)
C112 0.12(3) 0.10(3) 0.13(3) 0.03(2) 0.03(2) 0.04(2)
C113 0.18(4) 0.21(5) 0.10(3) 0.06(3) 0.07(3) 0.07(4)
C114 0.14(3) 0.17(4) 0.043(17) -0.01(2) 0.01(2) 0.01(3)
C115 0.17(4) 0.16(4) 0.10(3) 0.04(3) 0.01(3) 0.07(3)
C116 0.13(3) 0.16(4) 0.08(2) 0.03(2) 0.01(2) 0.09(3)
C121 0.19(4) 0.030(16) 0.08(2) 0.010(16) -0.01(2) -0.01(2)
C122 0.17(4) 0.07(2) 0.09(2) -0.007(19) 0.02(2) 0.03(3)
C123 0.29(7) 0.09(3) 0.08(3) -0.04(2) -0.03(4) 0.01(4)
C124 0.13(4) 0.19(5) 0.09(3) -0.02(3) -0.01(3) -0.01(3)
C125 0.10(3) 0.15(4) 0.13(3) -0.05(3) 0.00(2) -0.04(3)
C126 0.10(3) 0.11(3) 0.11(3) 0.00(2) 0.03(2) 0.00(2)
C131 0.30(4) 0.13(2) 0.165(15) 0.054(14) -0.08(2) 0.04(2)
C132 0.30(4) 0.13(2) 0.165(15) 0.054(14) -0.08(2) 0.04(2)
C133 0.30(4) 0.13(2) 0.165(15) 0.054(14) -0.08(2) 0.04(2)
C134 0.30(4) 0.13(2) 0.165(15) 0.054(14) -0.08(2) 0.04(2)
C135 0.30(4) 0.13(2) 0.165(15) 0.054(14) -0.08(2) 0.04(2)
C136 0.30(4) 0.13(2) 0.165(15) 0.054(14) -0.08(2) 0.04(2)
C141 0.18(4) 0.07(2) 0.12(3) 0.00(2) -0.04(3) -0.04(3)
C142 0.20(5) 0.30(7) 0.09(3) 0.03(4) 0.04(3) -0.08(5)
C143 0.23(6) 0.31(9) 0.24(7) 0.06(6) 0.00(5) -0.22(6)
C144 0.29(8) 0.15(5) 0.25(7) 0.03(5) -0.14(6) -0.14(5)
C145 0.25(7) 0.10(4) 0.19(5) 0.05(3) -0.03(5) -0.07(4)
C146 0.28(6) 0.06(2) 0.13(3) 0.03(2) -0.03(4) -0.04(3)
C151 0.15(3) 0.09(2) 0.07(2) 0.018(18) -0.02(2) -0.07(2)
C152 0.27(6) 0.11(3) 0.06(2) 0.01(2) -0.03(3) 0.04(3)
C153 0.34(8) 0.10(4) 0.09(3) 0.01(2) -0.04(4) 0.02(4)
C154 0.34(9) 0.10(4) 0.20(6) 0.00(4) -0.14(6) 0.03(5)
C155 0.20(5) 0.14(4) 0.16(4) 0.04(3) -0.06(4) 0.00(3)
C156 0.14(4) 0.15(4) 0.10(3) 0.04(3) -0.01(3) -0.02(3)
C161 0.16(4) 0.14(4) 0.09(3) 0.02(2) 0.04(2) -0.06(3)
C162 0.22(6) 0.15(4) 0.19(5) 0.09(4) -0.02(4) -0.07(4)
C163 0.21(4) 0.15(3) 0.32(5) 0.05(2) 0.09(4) -0.06(3)
C164 0.21(4) 0.15(3) 0.32(5) 0.05(2) 0.09(4) -0.06(3)
C165 0.21(4) 0.15(3) 0.32(5) 0.05(2) 0.09(4) -0.06(3)
C166 0.20(5) 0.10(3) 0.30(7) 0.06(4) 0.10(5) -0.04(3)
C171 0.043(14) 0.10(2) 0.078(18) 0.016(16) 0.005(13) -0.002(15)
C172 0.10(2) 0.08(2) 0.09(2) 0.025(18) 0.012(19) -0.03(2)
C173 0.07(2) 0.16(4) 0.09(2) -0.02(2) 0.024(17) 0.02(2)
C174 0.11(3) 0.17(4) 0.11(3) -0.02(3) 0.05(2) -0.01(3)
C175 0.17(4) 0.07(2) 0.18(4) 0.01(2) 0.10(3) -0.01(3)
C176 0.15(4) 0.09(3) 0.15(4) -0.01(3) 0.06(3) -0.02(3)
C181 0.10(2) 0.14(3) 0.056(17) 0.039(18) 0.002(17) -0.01(2)
C182 0.11(3) 0.10(3) 0.08(2) -0.002(18) 0.020(19) 0.01(2)
C183 0.18(4) 0.08(2) 0.07(2) -0.022(18) 0.00(2) 0.01(3)
C184 0.17(4) 0.14(3) 0.08(2) -0.01(2) -0.03(3) 0.02(3)
C185 0.12(3) 0.12(3) 0.15(4) -0.02(3) 0.00(3) -0.02(3)
C186 0.11(3) 0.13(3) 0.09(2) -0.04(2) -0.02(2) -0.02(2)
C191 0.075(19) 0.10(2) 0.053(15) -0.012(15) 0.012(14) 0.000(17)
C192 0.09(3) 0.24(5) 0.09(2) 0.05(3) 0.02(2) -0.02(3)
C193 0.049(19) 0.22(5) 0.14(4) 0.04(3) -0.01(2) 0.02(2)
C194 0.12(3) 0.12(3) 0.11(3) -0.03(2) -0.06(2) 0.04(3)
C195 0.06(2) 0.23(5) 0.068(19) 0.01(2) -0.022(17) 0.00(3)
C196 0.09(2) 0.15(3) 0.07(2) -0.02(2) 0.009(18) -0.02(2)
C201 0.22(2) 0.149(17) 0.101(12) -0.040(11) 0.052(12) -0.054(15)
C202 0.22(2) 0.149(17) 0.101(12) -0.040(11) 0.052(12) -0.054(15)
C203 0.22(2) 0.149(17) 0.101(12) -0.040(11) 0.052(12) -0.054(15)
C204 0.22(2) 0.149(17) 0.101(12) -0.040(11) 0.052(12) -0.054(15)
C205 0.22(2) 0.149(17) 0.101(12) -0.040(11) 0.052(12) -0.054(15)
C206 0.22(2) 0.149(17) 0.101(12) -0.040(11) 0.052(12) -0.054(15)
C211 0.074(19) 0.09(2) 0.069(18) 0.001(16) -0.026(15) 0.004(17)
C212 0.11(3) 0.25(5) 0.059(19) 0.03(2) -0.03(2) -0.06(3)
C213 0.07(2) 0.21(5) 0.13(3) -0.01(3) -0.03(2) -0.04(2)
C214 0.13(3) 0.08(2) 0.10(3) 0.00(2) -0.04(2) -0.05(2)
C215 0.17(4) 0.19(4) 0.08(2) 0.07(3) -0.05(3) -0.03(3)
C216 0.12(3) 0.14(3) 0.09(2) 0.05(2) -0.04(2) -0.06(2)
C221 0.08(2) 0.08(2) 0.12(3) 0.01(2) -0.023(19) 0.002(18)
C222 0.13(3) 0.11(3) 0.13(3) 0.05(2) -0.02(3) -0.03(3)
C223 0.18(5) 0.14(4) 0.18(5) 0.04(4) 0.04(4) 0.01(4)
C224 0.15(4) 0.13(4) 0.18(5) 0.07(3) -0.03(3) -0.03(3)
C225 0.15(4) 0.14(4) 0.21(6) 0.01(4) 0.03(4) 0.04(4)
C226 0.15(4) 0.13(4) 0.15(4) 0.02(3) -0.02(3) -0.02(3)

loop_
_atom_type_symbol
_atom_type_description
_atom_type_scat_dispersion_real
_atom_type_scat_dispersion_imag
_atom_type_scat_source
C C 0.0033 0.0016 'International Tables Vol C Tables 4.2.6.8 and 6.1.1.4'
H H 0.0000 0.0000 'International Tables Vol C Tables 4.2.6.8 and 6.1.1.4'
N N 0.0061 0.0033 'International Tables Vol C Tables 4.2.6.8 and 6.1.1.4'
O O 0.0106 0.0060 'International Tables Vol C Tables 4.2.6.8 and 6.1.1.4'
F F 0.0171 0.0103 'International Tables Vol C Tables 4.2.6.8 and 6.1.1.4'
P P 0.1023 0.0942 'International Tables Vol C Tables 4.2.6.8 and 6.1.1.4'
S S 0.1246 0.1234 'International Tables Vol C Tables 4.2.6.8 and 6.1.1.4'
Cl Cl 0.1484 0.1585 'International Tables Vol C Tables 4.2.6.8 and 6.1.1.4'
Cu Cu 0.3201 1.2651 'International Tables Vol C Tables 4.2.6.8 and 6.1.1.4'
Sb Sb -0.5866 1.5461 'International Tables Vol C Tables 4.2.6.8 and 6.1.1.4'
Au Au -2.0133 8.8022 'International Tables Vol C Tables 4.2.6.8 and 6.1.1.4'

loop_
_geom_angle_atom_site_label_1
_geom_angle_atom_site_label_2
_geom_angle_atom_site_label_3
_geom_angle
_geom_angle_site_symmetry_1
_geom_angle_site_symmetry_3
_geom_angle_publ_flag
F2 Sb F2 87(3) 3 . ?
F2 Sb F3 90(2) 3 3 ?
F2 Sb F3 174(2) . 3 ?
F2 Sb F3 174(2) 3 . ?
F2 Sb F3 90(2) . . ?
F3 Sb F3 94(2) 3 . ?
F2 Sb F1 89(2) 3 . ?
F2 Sb F1 99(2) . . ?
F3 Sb F1 86(2) 3 . ?
F3 Sb F1 87(2) . . ?
F2 Sb F1 99(2) 3 3 ?
F2 Sb F1 89(2) . 3 ?
F3 Sb F1 87(2) 3 3 ?
F3 Sb F1 86(2) . 3 ?
F1 Sb F1 170(3) . 3 ?
S1 Au1 S4 178.6(3) . . ?
S1 Au1 S3 89.5(3) . . ?
S4 Au1 S3 89.3(3) . . ?
S1 Au1 S2 87.7(3) . . ?
S4 Au1 S2 93.4(3) . . ?
S3 Au1 S2 176.2(2) . . ?
S1 Au1 Cu8 47.27(17) . . ?
S4 Au1 Cu8 132.15(18) . . ?
S3 Au1 Cu8 98.20(19) . . ?
S2 Au1 Cu8 81.88(19) . . ?
P1 Cu1 S3 115.1(3) . . ?
P1 Cu1 S9 99.5(3) . . ?
S3 Cu1 S9 118.1(3) . . ?
P1 Cu1 S6 108.3(3) . . ?
S3 Cu1 S6 100.7(3) . . ?
S9 Cu1 S6 115.5(3) . . ?
P1 Cu1 Cu2 123.9(3) . . ?
S3 Cu1 Cu2 121.0(2) . . ?
S9 Cu1 Cu2 55.3(2) . . ?
S6 Cu1 Cu2 60.78(18) . . ?
S10 Cu2 S9 93.1(3) . . ?
S10 Cu2 S5 126.8(3) . . ?
S9 Cu2 S5 111.0(3) . . ?
S10 Cu2 S6 130.3(3) . . ?
S9 Cu2 S6 109.1(3) . . ?
S5 Cu2 S6 86.5(2) . . ?
S10 Cu2 Cu1 121.4(3) . . ?
S9 Cu2 Cu1 55.4(2) . . ?
S5 Cu2 Cu1 111.2(2) . . ?
S6 Cu2 Cu1 54.19(18) . . ?
S10 Cu2 Cu5 78.1(2) . . ?
S9 Cu2 Cu5 142.1(2) . . ?
S5 Cu2 Cu5 53.4(2) . . ?
S6 Cu2 Cu5 104.4(2) . . ?
Cu1 Cu2 Cu5 156.80(17) . . ?
S10 Cu2 Cu4 114.4(2) . . ?
S9 Cu2 Cu4 56.7(2) . . ?
S5 Cu2 Cu4 55.9(2) . . ?
S6 Cu2 Cu4 114.9(2) . . ?
Cu1 Cu2 Cu4 89.49(15) . . ?
Cu5 Cu2 Cu4 93.15(16) . . ?
S10 Cu2 Cu3 88.9(2) . . ?
S9 Cu2 Cu3 147.3(3) . . ?
S5 Cu2 Cu3 93.4(2) . . ?
S6 Cu2 Cu3 49.11(18) . . ?
Cu1 Cu2 Cu3 96.20(15) . . ?
Cu5 Cu2 Cu3 70.12(13) . . ?
Cu4 Cu2 Cu3 148.42(18) . . ?
S6 Cu3 S8 124.5(3) . . ?
S6 Cu3 S7 140.6(3) . . ?
S8 Cu3 S7 94.8(3) . . ?
S6 Cu3 Cu7 100.3(2) . . ?
S8 Cu3 Cu7 118.7(2) . . ?
S7 Cu3 Cu7 53.7(2) . . ?
S6 Cu3 Cu2 60.72(19) . . ?
S8 Cu3 Cu2 98.4(2) . . ?
S7 Cu3 Cu2 118.1(2) . . ?
Cu7 Cu3 Cu2 67.10(13) . . ?
S6 Cu3 Cu8 50.40(18) . . ?
S8 Cu3 Cu8 129.7(2) . . ?
S7 Cu3 Cu8 106.6(2) . . ?
Cu7 Cu3 Cu8 110.63(14) . . ?
Cu2 Cu3 Cu8 109.65(15) . . ?
S6 Cu3 Cu6 110.8(2) . . ?
S8 Cu3 Cu6 108.7(2) . . ?
S7 Cu3 Cu6 48.0(2) . . ?
Cu7 Cu3 Cu6 87.83(13) . . ?
Cu2 Cu3 Cu6 149.79(15) . . ?
Cu8 Cu3 Cu6 62.38(11) . . ?
P3 Cu4 P2 127.6(3) . . ?
P3 Cu4 S5 96.2(3) . . ?
P2 Cu4 S5 112.4(4) . . ?
P3 Cu4 S9 116.6(4) . . ?
P2 Cu4 S9 95.9(3) . . ?
S5 Cu4 S9 107.7(3) . . ?
P3 Cu4 Cu2 107.3(3) . . ?
P2 Cu4 Cu2 125.1(2) . . ?
S5 Cu4 Cu2 54.9(2) . . ?
S9 Cu4 Cu2 54.4(2) . . ?
P4 Cu5 S8 139.7(3) . . ?
P4 Cu5 S5 111.1(3) . . ?
S8 Cu5 S5 107.9(3) . . ?
P4 Cu5 Cu2 107.5(3) . . ?
S8 Cu5 Cu2 101.9(2) . . ?
S5 Cu5 Cu2 56.3(2) . . ?
P6 Cu6 S7 139.8(3) . . ?
P6 Cu6 S2 117.1(3) . . ?
S7 Cu6 S2 100.3(3) . . ?
P6 Cu6 Cu3 120.7(2) . . ?
S7 Cu6 Cu3 49.4(2) . . ?
S2 Cu6 Cu3 111.5(2) . . ?
S10 Cu7 S4 133.4(3) . . ?
S10 Cu7 S7 119.4(3) . . ?
S4 Cu7 S7 106.7(3) . . ?
S10 Cu7 Cu3 92.4(2) . . ?
S4 Cu7 Cu3 122.8(2) . . ?
S7 Cu7 Cu3 52.9(2) . . ?
P5 Cu8 S6 135.2(3) . . ?
P5 Cu8 S1 111.7(3) . . ?
S6 Cu8 S1 108.7(3) . . ?
P5 Cu8 Cu3 115.4(2) . . ?
S6 Cu8 Cu3 48.73(19) . . ?
S1 Cu8 Cu3 125.2(2) . . ?
P5 Cu8 Au1 141.3(2) . . ?
S6 Cu8 Au1 82.10(18) . . ?
S1 Cu8 Au1 46.27(19) . . ?
Cu3 Cu8 Au1 79.13(10) . . ?
C11 S1 Au1 102.0(11) . . ?
C11 S1 Cu8 100.4(9) . . ?
Au1 S1 Cu8 86.5(2) . . ?
C12 S2 Cu6 102.4(10) . . ?
C12 S2 Au1 101.6(10) . . ?
Cu6 S2 Au1 100.6(3) . . ?
C22 S3 Cu1 102.7(9) . . ?
C22 S3 Au1 100.8(9) . . ?
Cu1 S3 Au1 110.4(3) . . ?
C21 S4 Cu7 107.0(9) . . ?
C21 S4 Au1 102.3(9) . . ?
Cu7 S4 Au1 94.4(3) . . ?
C31 S5 Cu5 120.9(10) . . ?
C31 S5 Cu2 105.2(9) . . ?
Cu5 S5 Cu2 70.3(2) . . ?
C31 S5 Cu4 119.6(10) . . ?
Cu5 S5 Cu4 113.2(3) . . ?
Cu2 S5 Cu4 69.1(2) . . ?
C36 S6 Cu3 109.3(10) . . ?
C36 S6 Cu8 104.8(9) . . ?
Cu3 S6 Cu8 80.9(2) . . ?
C36 S6 Cu1 111.3(10) . . ?
Cu3 S6 Cu1 122.6(3) . . ?
Cu8 S6 Cu1 123.8(3) . . ?
C36 S6 Cu2 99.0(9) . . ?
Cu3 S6 Cu2 70.2(2) . . ?
Cu8 S6 Cu2 147.3(3) . . ?
Cu1 S6 Cu2 65.02(19) . . ?
C41 S7 Cu6 114.7(7) . . ?
C41 S7 Cu3 98.1(8) . . ?
Cu6 S7 Cu3 82.7(3) . . ?
C41 S7 Cu7 120.2(7) . . ?
Cu6 S7 Cu7 122.2(3) . . ?
Cu3 S7 Cu7 73.4(3) . . ?
C42 S8 Cu5 109.7(7) . . ?
C42 S8 Cu3 100.2(8) . . ?
Cu5 S8 Cu3 88.7(3) . . ?
C51 S9 Cu2 98.5(10) . . ?
C51 S9 Cu1 127.5(9) . . ?
Cu2 S9 Cu1 69.3(2) . . ?
C51 S9 Cu4 118.0(9) . . ?
Cu2 S9 Cu4 68.9(3) . . ?
Cu1 S9 Cu4 104.8(3) . . ?
C52 S10 Cu7 108.4(10) . . ?
C52 S10 Cu2 99.9(13) . . ?
Cu7 S10 Cu2 86.1(3) . . ?
C111 P1 C121 103.2(14) . . ?
C111 P1 C1 101.1(13) . . ?
C121 P1 C1 105.0(14) . . ?
C111 P1 Cu1 114.3(9) . . ?
C121 P1 Cu1 112.3(12) . . ?
C1 P1 Cu1 119.1(11) . . ?
C1 P2 C141 105.5(13) . . ?
C1 P2 C131 95.4(16) . . ?
C141 P2 C131 103.6(16) . . ?
C1 P2 Cu4 115.9(10) . . ?
C141 P2 Cu4 115.8(9) . . ?
C131 P2 Cu4 118.0(13) . . ?
C161 P3 C151 106.4(9) . . ?
C161 P3 C2 98.9(10) . . ?
C151 P3 C2 102.3(12) . . ?
C161 P3 Cu4 112.0(6) . . ?
C151 P3 Cu4 115.5(8) . . ?
C2 P3 Cu4 119.8(9) . . ?
C181 P4 C2 102.8(11) . . ?
C181 P4 C171 104.4(5) . . ?
C2 P4 C171 101.6(10) . . ?
C181 P4 Cu5 113.4(5) . . ?
C2 P4 Cu5 118.2(8) . . ?
C171 P4 Cu5 114.7(5) . . ?
C3 P5 C201 100.6(10) . . ?
C3 P5 C191 103.6(11) . . ?
C201 P5 C191 107.2(7) . . ?
C3 P5 Cu8 116.9(10) . . ?
C201 P5 Cu8 109.3(6) . . ?
C191 P5 Cu8 117.6(5) . . ?
C221 P6 C3 105.5(9) . . ?
C221 P6 C211 101.1(6) . . ?
C3 P6 C211 105.3(10) . . ?
C221 P6 Cu6 113.0(6) . . ?
C3 P6 Cu6 111.7(9) . . ?
C211 P6 Cu6 118.9(5) . . ?
P2 C1 P1 117.7(16) . . ?
P4 C2 P3 118.3(16) . . ?
P5 C3 P6 112.5(13) . . ?
C12 C11 C16 116(3) . . ?
C12 C11 S1 123(3) . . ?
C16 C11 S1 121(3) . . ?
C13 C12 C11 122(3) . . ?
C13 C12 S2 117(3) . . ?
C11 C12 S2 120(2) . . ?
C12 C13 C14 118(3) . . ?
C15 C14 C13 124(3) . . ?
C15 C14 C17 121(4) . . ?
C13 C14 C17 115(4) . . ?
C16 C15 C14 111(3) . . ?
C16 C15 C17' 128(5) . . ?
C14 C15 C17' 122(5) . . ?
C15 C16 C11 128(4) . . ?
C26 C21 C22 119(3) . . ?
C26 C21 S4 122(2) . . ?
C22 C21 S4 119.9(19) . . ?
C23 C22 C21 120(3) . . ?
C23 C22 S3 116(2) . . ?
C21 C22 S3 124.0(19) . . ?
C22 C23 C24 123(3) . . ?
C23 C24 C25 117(3) . . ?
C23 C24 C27 126(3) . . ?
C25 C24 C27 117(3) . . ?
C26 C25 C24 121(3) . . ?
C26 C25 C27' 128(7) . . ?
C24 C25 C27' 110(7) . . ?
C25 C26 C21 121(3) . . ?
C32 C31 C36 119(3) . . ?
C32 C31 S5 117(2) . . ?
C36 C31 S5 123(2) . . ?
C31 C32 C33 123(3) . . ?
C32 C33 C34 118(3) . . ?
C32 C33 C37 118(4) . . ?
C34 C33 C37 123(4) . . ?
C35 C34 C33 119(3) . . ?
C35 C34 C37' 122(4) . . ?
C33 C34 C37' 119(4) . . ?
C34 C35 C36 123(3) . . ?
C35 C36 C31 118(3) . . ?
C35 C36 S6 117(2) . . ?
C31 C36 S6 125(2) . . ?
C42 C41 C46 121(3) . . ?
C42 C41 S7 124.3(19) . . ?
C46 C41 S7 115(2) . . ?
C41 C42 C43 117(3) . . ?
C41 C42 S8 122.4(18) . . ?
C43 C42 S8 121(2) . . ?
C44 C43 C42 120(3) . . ?
C45 C44 C43 124(3) . . ?
C45 C44 C47' 127(5) . . ?
C43 C44 C47' 109(5) . . ?
C44 C45 C46 114(3) . . ?
C44 C45 C47 118(5) . . ?
C46 C45 C47 127(5) . . ?
C45 C46 C41 123(3) . . ?
C56 C51 C52 120(3) . . ?
C56 C51 S9 117(3) . . ?
C52 C51 S9 124(2) . . ?
C51 C52 C53 122(3) . . ?
C51 C52 S10 125(3) . . ?
C53 C52 S10 113(3) . . ?
C54 C53 C52 115(3) . . ?
C55 C54 C53 123(3) . . ?
C55 C54 C57 112(5) . . ?
C53 C54 C57 125(5) . . ?
C54 C55 C56 119(3) . . ?
C54 C55 C57' 110(5) . . ?
C56 C55 C57' 131(6) . . ?
C51 C56 C55 122(4) . . ?
C112 C111 C116 119(3) . . ?
C112 C111 P1 118(2) . . ?
C116 C111 P1 122(2) . . ?
C111 C112 C113 122(3) . . ?
C114 C113 C112 119(3) . . ?
C115 C114 C113 119(3) . . ?
C114 C115 C116 122(3) . . ?
C115 C116 C111 119(3) . . ?
C122 C121 C126 117(3) . . ?
C122 C121 P1 123(3) . . ?
C126 C121 P1 120(3) . . ?
C121 C122 C123 122(3) . . ?
C124 C123 C122 118(3) . . ?
C123 C124 C125 122(4) . . ?
C124 C125 C126 120(3) . . ?
C121 C126 C125 120(3) . . ?
C132 C131 C136 117(3) . . ?
C132 C131 P2 117(3) . . ?
C136 C131 P2 126(4) . . ?
C131 C132 C133 122(4) . . ?
C134 C133 C132 118(4) . . ?
C133 C134 C135 123(4) . . ?
C134 C135 C136 118(4) . . ?
C131 C136 C135 121(3) . . ?
C142 C141 C146 120.0 . . ?
C142 C141 P2 121.2(8) . . ?
C146 C141 P2 118.8(8) . . ?
C143 C142 C141 120.0 . . ?
C144 C143 C142 120.0 . . ?
C143 C144 C145 120.0 . . ?
C144 C145 C146 120.0 . . ?
C145 C146 C141 120.0 . . ?
C152 C151 C156 120.0 . . ?
C152 C151 P3 123.6(8) . . ?
C156 C151 P3 116.4(8) . . ?
C151 C152 C153 120.0 . . ?
C154 C153 C152 120.0 . . ?
C153 C154 C155 120.0 . . ?
C156 C155 C154 120.0 . . ?
C155 C156 C151 120.0 . . ?
C162 C161 C166 120.0 . . ?
C162 C161 P3 116.3(5) . . ?
C166 C161 P3 123.7(5) . . ?
C163 C162 C161 120.0 . . ?
C162 C163 C164 120.0 . . ?
C165 C164 C163 120.0 . . ?
C166 C165 C164 120.0 . . ?
C165 C166 C161 120.0 . . ?
C172 C171 C176 120.0 . . ?
C172 C171 P4 125.3(3) . . ?
C176 C171 P4 114.7(3) . . ?
C173 C172 C171 120.0 . . ?
C172 C173 C174 120.0 . . ?
C175 C174 C173 120.0 . . ?
C174 C175 C176 120.0 . . ?
C175 C176 C171 120.0 . . ?
C182 C181 C186 120.0 . . ?
C182 C181 P4 121.8(3) . . ?
C186 C181 P4 118.1(3) . . ?
C181 C182 C183 120.0 . . ?
C184 C183 C182 120.0 . . ?
C183 C184 C185 120.0 . . ?
C186 C185 C184 120.0 . . ?
C185 C186 C181 120.0 . . ?
C196 C191 C192 118.2(14) . . ?
C196 C191 P5 118.3(15) . . ?
C192 C191 P5 123.2(4) . . ?
C193 C192 C191 118.5(15) . . ?
C192 C193 C194 122(3) . . ?
C195 C194 C193 121(3) . . ?
C194 C195 C196 116(3) . . ?
C195 C196 C191 124(3) . . ?
C202 C201 C206 120.0 . . ?
C202 C201 P5 117.2(4) . . ?
C206 C201 P5 122.7(4) . . ?
C201 C202 C203 120.0 . . ?
C204 C203 C202 120.0 . . ?
C203 C204 C205 120.0 . . ?
C206 C205 C204 120.0 . . ?
C205 C206 C201 120.0 . . ?
C212 C211 C216 120.0 . . ?
C212 C211 P6 121.6(4) . . ?
C216 C211 P6 118.4(4) . . ?
C213 C212 C211 120.0 . . ?
C214 C213 C212 120.0 . . ?
C213 C214 C215 120.0 . . ?
C216 C215 C214 120.0 . . ?
C215 C216 C211 120.0 . . ?
C222 C221 C226 120.0 . . ?
C222 C221 P6 122.7(4) . . ?
C226 C221 P6 117.3(4) . . ?
C223 C222 C221 120.0 . . ?
C222 C223 C224 120.0 . . ?
C225 C224 C223 120.0 . . ?
C226 C225 C224 120.0 . . ?
C225 C226 C221 120.0 . . ?
O4 Cl O4 117(10) 3_755 . ?
O4 Cl O1 35(4) 3_755 . ?
O4 Cl O1 111.8(14) . . ?
O4 Cl O1 111.8(14) 3_755 3_755 ?
O4 Cl O1 35(4) . 3_755 ?
O1 Cl O1 129(10) . 3_755 ?
O4 Cl O3 130(10) 3_755 . ?
O4 Cl O3 110.0(14) . . ?
O1 Cl O3 109.8(13) . . ?
O1 Cl O3 117(10) 3_755 . ?
O4 Cl O3 110.0(13) 3_755 3_755 ?
O4 Cl O3 130(10) . 3_755 ?
O1 Cl O3 117(10) . 3_755 ?
O1 Cl O3 109.8(13) 3_755 3_755 ?
O3 Cl O3 42(7) . 3_755 ?
O4 Cl O2 108.1(13) 3_755 3_755 ?
O4 Cl O2 74(4) . 3_755 ?
O1 Cl O2 74(3) . 3_755 ?
O1 Cl O2 108.4(13) 3_755 3_755 ?
O3 Cl O2 67(7) . 3_755 ?
O3 Cl O2 108.7(13) 3_755 3_755 ?
O4 Cl O2 74(4) 3_755 . ?
O4 Cl O2 108.1(13) . . ?
O1 Cl O2 108.4(13) . . ?
O1 Cl O2 74(3) 3_755 . ?
O3 Cl O2 108.7(13) . . ?
O3 Cl O2 67(7) 3_755 . ?
O2 Cl O2 175(7) 3_755 . ?
O4 O1 Cl 73(2) 3_755 . ?
O4 O1 O2 125(4) 3_755 3_755 ?
Cl O1 O2 53.3(16) . 3_755 ?
Cl O2 O3 57(3) . 3_755 ?
Cl O2 O1 53.1(16) . 3_755 ?
O3 O2 O1 91(3) 3_755 3_755 ?
Cl O2 O4 52.7(19) . 3_755 ?
O3 O2 O4 90(2) 3_755 3_755 ?
O1 O2 O4 87(4) 3_755 3_755 ?
O3 O3 Cl 69(3) 3_755 . ?
O3 O3 O2 125(4) 3_755 3_755 ?
Cl O3 O2 57(3) . 3_755 ?
O1 O4 Cl 73(2) 3_755 . ?
O1 O4 O2 124(6) 3_755 3_755 ?
Cl O4 O2 52.9(19) . 3_755 ?

loop_
_geom_bond_atom_site_label_1
_geom_bond_atom_site_label_2
_geom_bond_distance
_geom_bond_site_symmetry_2
_geom_bond_publ_flag
Sb F2 1.74(5) 3 ?
Sb F2 1.74(5) . ?
Sb F3 1.79(4) 3 ?
Sb F3 1.79(4) . ?
Sb F1 1.84(6) . ?
Sb F1 1.84(6) 3 ?
Au1 S1 2.328(7) . ?
Au1 S4 2.347(7) . ?
Au1 S3 2.350(8) . ?
Au1 S2 2.365(8) . ?
Au1 Cu8 3.215(3) . ?
Cu1 P1 2.276(9) . ?
Cu1 S3 2.340(8) . ?
Cu1 S9 2.378(8) . ?
Cu1 S6 2.417(8) . ?
Cu1 Cu2 2.701(5) . ?
Cu2 S10 2.292(8) . ?
Cu2 S9 2.375(9) . ?
Cu2 S5 2.389(8) . ?
Cu2 S6 2.601(7) . ?
Cu2 Cu5 2.702(5) . ?
Cu2 Cu4 2.727(5) . ?
Cu2 Cu3 2.805(5) . ?
Cu3 S6 2.254(8) . ?
Cu3 S8 2.272(7) . ?
Cu3 S7 2.283(8) . ?
Cu3 Cu7 2.742(5) . ?
Cu3 Cu8 2.961(4) . ?
Cu3 Cu6 2.984(5) . ?
Cu4 P3 2.280(9) . ?
Cu4 P2 2.299(9) . ?
Cu4 S5 2.417(8) . ?
Cu4 S9 2.443(10) . ?
Cu5 P4 2.234(7) . ?
Cu5 S8 2.254(8) . ?
Cu5 S5 2.304(8) . ?
Cu6 P6 2.227(8) . ?
Cu6 S7 2.234(8) . ?
Cu6 S2 2.341(8) . ?
Cu7 S10 2.201(8) . ?
Cu7 S4 2.253(8) . ?
Cu7 S7 2.306(8) . ?
Cu8 P5 2.256(8) . ?
Cu8 S6 2.311(7) . ?
Cu8 S1 2.366(7) . ?
S1 C11 1.77(3) . ?
S2 C12 1.79(3) . ?
S3 C22 1.81(3) . ?
S4 C21 1.82(3) . ?
S5 C31 1.80(3) . ?
S6 C36 1.80(3) . ?
S7 C41 1.81(3) . ?
S8 C42 1.78(3) . ?
S9 C51 1.78(3) . ?
S10 C52 1.78(3) . ?
P1 C111 1.86(3) . ?
P1 C121 1.88(3) . ?
P1 C1 1.91(3) . ?
P2 C1 1.88(3) . ?
P2 C141 1.89(2) . ?
P2 C131 1.91(4) . ?
P3 C161 1.863(13) . ?
P3 C151 1.88(2) . ?
P3 C2 1.88(3) . ?
P4 C181 1.849(12) . ?
P4 C2 1.86(3) . ?
P4 C171 1.893(12) . ?
P5 C3 1.83(3) . ?
P5 C201 1.849(13) . ?
P5 C191 1.854(19) . ?
P6 C221 1.845(14) . ?
P6 C3 1.86(3) . ?
P6 C211 1.865(12) . ?
C11 C12 1.38(4) . ?
C11 C16 1.42(4) . ?
C12 C13 1.37(4) . ?
C13 C14 1.45(4) . ?
C14 C15 1.44(5) . ?
C14 C17 1.500(5) . ?
C15 C16 1.39(4) . ?
C15 C17' 1.500(5) . ?
C21 C26 1.377(18) . ?
C21 C22 1.381(18) . ?
C22 C23 1.376(18) . ?
C23 C24 1.382(18) . ?
C24 C25 1.386(19) . ?
C24 C27 1.500(5) . ?
C25 C26 1.371(19) . ?
C25 C27' 1.500(5) . ?
C31 C32 1.38(4) . ?
C31 C36 1.41(3) . ?
C32 C33 1.40(4) . ?
C33 C34 1.41(5) . ?
C33 C37 1.500(5) . ?
C34 C35 1.39(4) . ?
C34 C37' 1.500(5) . ?
C35 C36 1.40(4) . ?
C41 C42 1.382(18) . ?
C41 C46 1.389(18) . ?
C42 C43 1.386(18) . ?
C43 C44 1.384(19) . ?
C44 C45 1.384(19) . ?
C44 C47' 1.499(5) . ?
C45 C46 1.389(19) . ?
C45 C47 1.500(5) . ?
C51 C56 1.34(4) . ?
C51 C52 1.39(4) . ?
C52 C53 1.44(4) . ?
C53 C54 1.41(5) . ?
C54 C55 1.37(6) . ?
C54 C57 1.499(5) . ?
C55 C56 1.42(6) . ?
C55 C57' 1.500(5) . ?
C111 C112 1.348(17) . ?
C111 C116 1.355(17) . ?
C112 C113 1.352(18) . ?
C113 C114 1.351(18) . ?
C114 C115 1.349(18) . ?
C115 C116 1.352(18) . ?
C121 C122 1.36(4) . ?
C121 C126 1.37(4) . ?
C122 C123 1.37(4) . ?
C123 C124 1.32(4) . ?
C124 C125 1.33(4) . ?
C125 C126 1.39(4) . ?
C131 C132 1.36(4) . ?
C131 C136 1.37(4) . ?
C132 C133 1.38(4) . ?
C133 C134 1.31(4) . ?
C134 C135 1.32(4) . ?
C135 C136 1.39(4) . ?
C141 C142 1.3900 . ?
C141 C146 1.3900 . ?
C142 C143 1.3900 . ?
C143 C144 1.3900 . ?
C144 C145 1.3900 . ?
C145 C146 1.3900 . ?
C151 C152 1.3900 . ?
C151 C156 1.3900 . ?
C152 C153 1.3900 . ?
C153 C154 1.3900 . ?
C154 C155 1.3900 . ?
C155 C156 1.3900 . ?
C161 C162 1.3900 . ?
C161 C166 1.3900 . ?
C162 C163 1.3900 . ?
C163 C164 1.3900 . ?
C164 C165 1.3900 . ?
C165 C166 1.3900 . ?
C171 C172 1.3900 . ?
C171 C176 1.3900 . ?
C172 C173 1.3900 . ?
C173 C174 1.3900 . ?
C174 C175 1.3900 . ?
C175 C176 1.3900 . ?
C181 C182 1.3900 . ?
C181 C186 1.3900 . ?
C182 C183 1.3900 . ?
C183 C184 1.3900 . ?
C184 C185 1.3900 . ?
C185 C186 1.3900 . ?
C191 C196 1.388(17) . ?
C191 C192 1.3899 . ?
C192 C193 1.377(18) . ?
C193 C194 1.385(19) . ?
C194 C195 1.371(19) . ?
C195 C196 1.387(18) . ?
C201 C202 1.3900 . ?
C201 C206 1.3900 . ?
C202 C203 1.3900 . ?
C203 C204 1.3900 . ?
C204 C205 1.3900 . ?
C205 C206 1.3900 . ?
C211 C212 1.3900 . ?
C211 C216 1.3900 . ?
C212 C213 1.3900 . ?
C213 C214 1.3900 . ?
C214 C215 1.3900 . ?
C215 C216 1.3900 . ?
C221 C222 1.3900 . ?
C221 C226 1.3900 . ?
C222 C223 1.3900 . ?
C223 C224 1.3900 . ?
C224 C225 1.3900 . ?
C225 C226 1.3900 . ?
Cl O4 1.415(5) 3_755 ?
Cl O4 1.415(5) . ?
Cl O1 1.415(5) . ?
Cl O1 1.415(5) 3_755 ?
Cl O3 1.415(5) . ?
Cl O3 1.415(5) 3_755 ?
Cl O2 1.417(5) 3_755 ?
Cl O2 1.417(5) . ?
O1 O4 0.85(10) 3_755 ?
O1 O2 1.70(6) 3_755 ?
O2 O3 1.56(13) 3_755 ?
O2 O1 1.70(6) 3_755 ?
O2 O4 1.71(8) 3_755 ?
O3 O3 1.02(16) 3_755 ?
O3 O2 1.56(13) 3_755 ?
O4 O1 0.85(10) 3_755 ?
O4 O2 1.71(8) 3_755 ?
